data_2013188
loop_
_publ_author_name
'Bruno, Giuseppe'
'Nicol\'o, Francesco'
'Gitto, Rosaria'
'Micale, Nicola'
'Rosace, Giuseppe'

_publ_section_title 5-Phenyl-9<i>H</i>-1,3-dioxolo[4,5-<i>h</i>][2,3]benzodiazepin-8(7<i>H</i>)-one
_journal_issue 3
_journal_name_full 'Acta Crystallographica Section C'
_journal_page_first o117
_journal_page_last o119
_journal_paper_doi 10.1107/S010827010300088X
_journal_volume 59
_journal_year 2003
_chemical_formula_moiety 'C16 H12 N2 O3'
_chemical_formula_sum 'C16 H12 N2 O3'
_chemical_formula_weight 280.28
_chemical_name_systematic
;
5-Phenyl-9H-1,3-dioxolo[4,5-h][2,3]benzodiazepin-8(7H)-one
;
_space_group_IT_number 14
_symmetry_cell_setting monoclinic
_symmetry_space_group_name_Hall '-P 2ybc'
_symmetry_space_group_name_H-M 'P 1 21/c 1'
_atom_sites_solution_hydrogens geom
_atom_sites_solution_primary direct
_atom_sites_solution_secondary difmap
_cell_angle_alpha 90
_cell_angle_beta 91.42(3)
_cell_angle_gamma 90
_cell_formula_units_Z 4
_cell_length_a 10.638(2)
_cell_length_b 17.857(4)
_cell_length_c 6.9580(10)
_cell_measurement_reflns_used 35
_cell_measurement_temperature 293(2)
_cell_measurement_theta_max 17.52
_cell_measurement_theta_min 6.66
_cell_volume 1321.4(4)
_computing_cell_refinement P3/V
_computing_data_collection 'P3/V (Siemens, 1989)'
_computing_data_reduction 'SHELXTL-Plus (Siemens, 1990)'
_computing_molecular_graphics 'XPW in SHELXTL (Siemens, 1996)'
_computing_publication_material 'PARST97 (Nardelli, 1995; locally modified) and SHELXL97'
_computing_structure_refinement 'SHELXL97 (Sheldrick, 1997)'
_computing_structure_solution 'SHELXS97 (Sheldrick, 1990)'
_diffrn_ambient_temperature 293(2)
_diffrn_measured_fraction_theta_full 0.985
_diffrn_measured_fraction_theta_max 0.985
_diffrn_measurement_device_type 'Siemens P4'
_diffrn_measurement_method \w
_diffrn_radiation_monochromator graphite
_diffrn_radiation_source 'sealed tube'
_diffrn_radiation_type MoK\a
_diffrn_radiation_wavelength 0.71073
_diffrn_reflns_av_R_equivalents 0.048
_diffrn_reflns_av_sigmaI/netI 0.029
_diffrn_reflns_limit_h_max 12
_diffrn_reflns_limit_h_min -12
_diffrn_reflns_limit_k_max 0
_diffrn_reflns_limit_k_min -21
_diffrn_reflns_limit_l_max 8
_diffrn_reflns_limit_l_min 0
_diffrn_reflns_number 2770
_diffrn_reflns_theta_full 25.08
_diffrn_reflns_theta_max 25.08
_diffrn_reflns_theta_min 2.23
_diffrn_standards_decay_% 0.0
_diffrn_standards_interval_count 197
_diffrn_standards_number 3
_exptl_absorpt_coefficient_mu 0.099
_exptl_absorpt_correction_type none
_exptl_crystal_colour colourless
_exptl_crystal_density_diffrn 1.409
_exptl_crystal_density_meas ?
_exptl_crystal_density_method none
_exptl_crystal_description irregular
_exptl_crystal_F_000 584
_exptl_crystal_size_max 0.50
_exptl_crystal_size_mid 0.25
_exptl_crystal_size_min 0.12
_refine_diff_density_max 0.22
_refine_diff_density_min -0.27
_refine_ls_extinction_method none
_refine_ls_goodness_of_fit_ref 0.942
_refine_ls_hydrogen_treatment constr
_refine_ls_matrix_type full
_refine_ls_number_parameters 190
_refine_ls_number_reflns 2315
_refine_ls_number_restraints 0
_refine_ls_restrained_S_all 0.942
_refine_ls_R_factor_all 0.071
_refine_ls_R_factor_gt 0.056
_refine_ls_shift/su_max 0.018
_refine_ls_shift/su_mean 0.002
_refine_ls_structure_factor_coef Fsqd
_refine_ls_weighting_details 'calc w = 1/[\s^2^(Fo^2^)+(0.1078P)^2^+0.2546P] where P=(Fo^2^+2Fc^2^)/3'
_refine_ls_weighting_scheme calc
_refine_ls_wR_factor_gt 0.142
_refine_ls_wR_factor_ref 0.151
_reflns_number_gt 1727
_reflns_number_total 2315
_reflns_threshold_expression I>2\s(I)
_cod_data_source_file na1590.cif
_cod_data_source_block I
_cod_depositor_comments
;
The following automatic conversions were performed:
'_symmetry_cell_setting' value 'Monoclinic' changed to 'monoclinic'
according to '/home/saulius/struct/CIF-dictionaries/cif_core.dic'
dictionary named 'cif_core.dic' version 2.4.1 from 2010-06-29.

Automatic conversion script
Id: cif_fix_enum 1527 2010-12-29 10:47:43Z saulius 

The following automatic conversions were performed:

'_symmetry_cell_setting' value 'Monoclinic' changed to 'monoclinic'
according to /home/saulius/struct/CIF-dictionaries/cif_core.dic
dictionary named 'cif_core.dic' version 2.4.1 from 2010-06-29.

Automatic conversion script
Id: cif_fix_values 1715 2011-07-08 13:25:40Z adriana 

The following automatic conversions were performed:

'_exptl_crystal_density_meas' value 'not measured' was changed to '?'
- the value is perceived as not measured.

Automatic conversion script
Id: cif_fix_values 3008 2015-01-20 13:52:24Z robertas 
;
_cod_original_sg_symbol_H-M 'P 21/c'
_cod_database_code 2013188
_cod_database_fobs_code 2013188

loop_
_symmetry_equiv_pos_as_xyz
'x, y, z'
'-x, y+1/2, -z+1/2'
'-x, -y, -z'
'x, -y-1/2, z-1/2'

loop_
_atom_site_label
_atom_site_fract_x
_atom_site_fract_y
_atom_site_fract_z
_atom_site_U_iso_or_equiv
_atom_site_adp_type
_atom_site_calc_flag
_atom_site_refinement_flags
_atom_site_occupancy
_atom_site_disorder_assembly
_atom_site_disorder_group
_atom_site_type_symbol
O1 0.83248(17) 1.02643(11) 0.5866(3) 0.0707(6) Uani d . 1 . . O
C1 0.7766(2) 0.99557(13) 0.4539(4) 0.0468(6) Uani d . 1 . . C
N2 0.65277(16) 0.97698(10) 0.4695(3) 0.0432(5) Uani d . 1 . . N
H2 0.6235 0.9792 0.5835 0.052 Uiso calc R 1 . . H
N3 0.56779(16) 0.95489(10) 0.3256(3) 0.0394(5) Uani d . 1 . . N
C4 0.59639(18) 0.90301(11) 0.2061(3) 0.0344(5) Uani d . 1 . . C
C5 0.71459(17) 0.85936(11) 0.2066(3) 0.0323(5) Uani d . 1 . . C
C6 0.83115(18) 0.89331(12) 0.2380(3) 0.0359(5) Uani d . 1 . . C
C7 0.8362(2) 0.97615(13) 0.2666(4) 0.0479(6) Uani d . 1 . . C
H7A 0.7917 1.0011 0.1615 0.057 Uiso calc R 1 . . H
H7B 0.9230 0.9930 0.2683 0.057 Uiso calc R 1 . . H
C8 0.94203(18) 0.84994(13) 0.2507(3) 0.0399(5) Uani d . 1 . . C
H8 1.0206 0.8719 0.2700 0.048 Uiso calc R 1 . . H
C9 0.92836(18) 0.77428(12) 0.2334(3) 0.0382(5) Uani d . 1 . . C
C10 0.81311(19) 0.74100(12) 0.2009(3) 0.0363(5) Uani d . 1 . . C
C11 0.70492(18) 0.78136(11) 0.1827(3) 0.0349(5) Uani d . 1 . . C
H11 0.6281 0.7584 0.1557 0.042 Uiso calc R 1 . . H
O2 1.02026(15) 0.72068(10) 0.2437(3) 0.0585(5) Uani d . 1 . . O
C18 0.9559(2) 0.65025(14) 0.2327(4) 0.0516(6) Uani d . 1 . . C
H18A 0.9912 0.6194 0.1328 0.062 Uiso calc R 1 . . H
H18B 0.9649 0.6238 0.3541 0.062 Uiso calc R 1 . . H
O3 0.82705(15) 0.66462(9) 0.1904(3) 0.0516(4) Uani d . 1 . . O
C12 0.49645(18) 0.88151(11) 0.0639(3) 0.0358(5) Uani d . 1 . . C
C13 0.5259(2) 0.87213(13) -0.1269(3) 0.0444(6) Uani d . 1 . . C
H13 0.6075 0.8811 -0.1659 0.053 Uiso calc R 1 . . H
C14 0.4353(2) 0.84962(14) -0.2606(3) 0.0514(6) Uani d . 1 . . C
H14 0.4561 0.8439 -0.3888 0.062 Uiso calc R 1 . . H
C15 0.3147(2) 0.83570(15) -0.2047(4) 0.0539(6) Uani d . 1 . . C
H15 0.2540 0.8201 -0.2946 0.065 Uiso calc R 1 . . H
C16 0.2839(2) 0.84485(15) -0.0152(4) 0.0570(7) Uani d . 1 . . C
H16 0.2024 0.8349 0.0230 0.068 Uiso calc R 1 . . H
C17 0.3733(2) 0.86866(14) 0.1188(4) 0.0483(6) Uani d . 1 . . C
H17 0.3512 0.8761 0.2459 0.058 Uiso calc R 1 . . H

loop_
_atom_site_aniso_label
_atom_site_aniso_U_11
_atom_site_aniso_U_22
_atom_site_aniso_U_33
_atom_site_aniso_U_12
_atom_site_aniso_U_13
_atom_site_aniso_U_23
O1 0.0431(10) 0.0771(13) 0.0914(14) -0.0062(9) -0.0057(9) -0.0431(11)
C1 0.0328(12) 0.0391(12) 0.0684(16) 0.0009(9) -0.0025(10) -0.0166(11)
N2 0.0311(10) 0.0483(11) 0.0502(11) 0.0014(8) -0.0008(8) -0.0143(9)
N3 0.0287(9) 0.0400(10) 0.0494(11) 0.0007(7) -0.0012(7) -0.0073(8)
C4 0.0282(10) 0.0322(11) 0.0427(11) 0.0004(8) 0.0008(8) -0.0004(9)
C5 0.0275(10) 0.0337(11) 0.0358(10) 0.0011(8) 0.0009(8) 0.0001(8)
C6 0.0307(10) 0.0389(12) 0.0383(11) -0.0006(8) 0.0032(8) -0.0042(9)
C7 0.0360(12) 0.0416(13) 0.0664(16) -0.0080(10) 0.0061(10) -0.0044(11)
C8 0.0236(10) 0.0540(14) 0.0420(12) -0.0011(9) 0.0021(8) -0.0075(10)
C9 0.0289(10) 0.0496(13) 0.0362(11) 0.0119(9) 0.0013(8) -0.0028(9)
C10 0.0387(11) 0.0359(11) 0.0344(11) 0.0061(9) 0.0013(8) -0.0010(9)
C11 0.0289(10) 0.0376(11) 0.0382(11) -0.0010(8) -0.0003(8) -0.0030(8)
O2 0.0362(9) 0.0599(11) 0.0791(12) 0.0202(8) -0.0021(8) -0.0045(9)
C18 0.0517(14) 0.0549(15) 0.0479(13) 0.0239(12) -0.0032(10) -0.0013(11)
O3 0.0477(10) 0.0393(9) 0.0677(11) 0.0129(7) -0.0002(7) -0.0039(8)
C12 0.0272(10) 0.0334(11) 0.0467(12) 0.0044(8) -0.0021(8) -0.0005(9)
C13 0.0320(11) 0.0527(14) 0.0483(13) 0.0034(9) 0.0005(9) 0.0002(10)
C14 0.0482(14) 0.0601(15) 0.0453(13) 0.0093(11) -0.0076(10) -0.0041(11)
C15 0.0400(13) 0.0577(15) 0.0631(16) 0.0030(11) -0.0171(11) -0.0081(12)
C16 0.0284(12) 0.0687(17) 0.0737(17) -0.0047(11) -0.0030(11) -0.0079(14)
C17 0.0315(11) 0.0612(15) 0.0523(14) -0.0003(10) 0.0017(9) -0.0058(11)

loop_
_atom_type_symbol
_atom_type_description
_atom_type_scat_dispersion_real
_atom_type_scat_dispersion_imag
_atom_type_scat_source
C C 0.0033 0.0016 'International Tables Vol C Tables 4.2.6.8 and 6.1.1.4'
H H 0.0000 0.0000 'International Tables Vol C Tables 4.2.6.8 and 6.1.1.4'
N N 0.0061 0.0033 'International Tables Vol C Tables 4.2.6.8 and 6.1.1.4'
O O 0.0106 0.0060 'International Tables Vol C Tables 4.2.6.8 and 6.1.1.4'

loop_
_geom_angle_atom_site_label_1
_geom_angle_atom_site_label_2
_geom_angle_atom_site_label_3
_geom_angle
_geom_angle_publ_flag
O1 C1 N2 120.2(2) yes
O1 C1 C7 123.6(2) yes
N2 C1 C7 116.2(2) yes
C1 N2 N3 128.6(2) yes
C1 N2 H2 115.7 ?
N3 N2 H2 115.7 ?
C4 N3 N2 120.7(2) yes
N3 C4 C5 126.4(2) yes
N3 C4 C12 116.1(2) yes
C5 C4 C12 117.4(2) yes
C6 C5 C11 120.79(18) ?
C6 C5 C4 121.6(2) yes
C11 C5 C4 117.51(17) ?
C5 C6 C8 120.68(19) ?
C5 C6 C7 118.76(18) ?
C8 C6 C7 120.50(19) ?
C6 C7 C1 109.2(2) yes
C6 C7 H7A 109.8 ?
C1 C7 H7A 109.8 ?
C6 C7 H7B 109.8 ?
C1 C7 H7B 109.8 ?
H7A C7 H7B 108.3 ?
C9 C8 C6 116.79(18) ?
C9 C8 H8 121.6 ?
C6 C8 H8 121.6 ?
C8 C9 O2 127.85(19) ?
C8 C9 C10 122.33(18) ?
O2 C9 C10 109.8(2) yes
C11 C10 C9 122.3(2) ?
C11 C10 O3 127.78(19) ?
C9 C10 O3 109.9(2) yes
C10 C11 C5 117.01(18) ?
C10 C11 H11 121.5 ?
C5 C11 H11 121.5 ?
C9 O2 C18 105.7(2) yes
O3 C18 O2 108.1(2) yes
O3 C18 H18A 110.1 ?
O2 C18 H18A 110.1 ?
O3 C18 H18B 110.1 ?
O2 C18 H18B 110.1 ?
H18A C18 H18B 108.4 ?
C10 O3 C18 105.9(2) yes
C13 C12 C17 118.7(2) ?
C13 C12 C4 119.76(18) ?
C17 C12 C4 121.49(19) ?
C14 C13 C12 120.7(2) ?
C14 C13 H13 119.6 ?
C12 C13 H13 119.6 ?
C15 C14 C13 120.2(2) ?
C15 C14 H14 119.9 ?
C13 C14 H14 119.9 ?
C14 C15 C16 119.8(2) ?
C14 C15 H15 120.1 ?
C16 C15 H15 120.1 ?
C17 C16 C15 120.4(2) ?
C17 C16 H16 119.8 ?
C15 C16 H16 119.8 ?
C16 C17 C12 120.1(2) ?
C16 C17 H17 119.9 ?
C12 C17 H17 119.9 ?

loop_
_geom_bond_atom_site_label_1
_geom_bond_atom_site_label_2
_geom_bond_site_symmetry_2
_geom_bond_distance
_geom_bond_publ_flag
O1 C1 . 1.217(3) yes
C1 N2 . 1.366(3) yes
C1 C7 . 1.504(3) yes
N2 N3 . 1.390(2) yes
N2 H2 . 0.8600 ?
N3 C4 . 1.286(3) yes
C4 C5 . 1.479(3) yes
C4 C12 . 1.485(3) yes
C5 C6 . 1.393(3) yes
C5 C11 . 1.406(3) ?
C6 C8 . 1.412(3) ?
C6 C7 . 1.494(3) ?
C7 H7A . 0.9700 ?
C7 H7B . 0.9700 ?
C8 C9 . 1.364(3) ?
C8 H8 . 0.9300 ?
C9 O2 . 1.369(2) yes
C9 C10 . 1.376(3) yes
C10 C11 . 1.361(3) ?
C10 O3 . 1.374(3) yes
C11 H11 . 0.9300 ?
O2 C18 . 1.433(3) yes
C18 O3 . 1.418(3) yes
C18 H18A . 0.9700 ?
C18 H18B . 0.9700 ?
C12 C13 . 1.382(3) ?
C12 C17 . 1.393(3) ?
C13 C14 . 1.383(3) ?
C13 H13 . 0.9300 ?
C14 C15 . 1.372(3) ?
C14 H14 . 0.9300 ?
C15 C16 . 1.377(4) ?
C15 H15 . 0.9300 ?
C16 C17 . 1.382(3) ?
C16 H16 . 0.9300 ?
C17 H17 . 0.9300 ?

loop_
_geom_hbond_atom_site_label_D
_geom_hbond_atom_site_label_H
_geom_hbond_atom_site_label_A
_geom_hbond_site_symmetry_A
_geom_hbond_distance_DH
_geom_hbond_distance_HA
_geom_hbond_distance_DA
_geom_hbond_angle_DHA
N2 H2 N3 3_676 0.86 2.45 3.030(3) 126
C8 H8 O1 3_776 0.93 2.58 3.431(3) 152

loop_
_geom_torsion_atom_site_label_1
_geom_torsion_atom_site_label_2
_geom_torsion_atom_site_label_3
_geom_torsion_atom_site_label_4
_geom_torsion
_geom_torsion_publ_flag
O1 C1 N2 N3 166.8(2) yes
C7 C1 N2 N3 -12.8(3) ?
C1 N2 N3 C4 49.3(3) yes
N2 N3 C4 C5 2.2(3) ?
N2 N3 C4 C12 177.33(18) ?
N3 C4 C5 C6 -43.0(3) ?
C12 C4 C5 C6 141.99(19) ?
N3 C4 C5 C11 134.2(2) ?
C12 C4 C5 C11 -40.8(3) ?
C11 C5 C6 C8 -1.4(3) ?
C4 C5 C6 C8 175.69(18) ?
C11 C5 C6 C7 -178.71(19) ?
C4 C5 C6 C7 -1.6(3) ?
C5 C6 C7 C1 67.6(3) ?
C8 C6 C7 C1 -109.7(2) ?
O1 C1 C7 C6 119.1(3) ?
N2 C1 C7 C6 -61.3(3) ?
C5 C6 C8 C9 -0.8(3) ?
C7 C6 C8 C9 176.4(2) ?
C6 C8 C9 O2 -178.87(19) ?
C6 C8 C9 C10 1.3(3) ?
C8 C9 C10 C11 0.4(3) ?
O2 C9 C10 C11 -179.42(18) ?
C8 C9 C10 O3 -179.79(19) ?
O2 C9 C10 O3 0.4(2) ?
C9 C10 C11 C5 -2.6(3) ?
O3 C10 C11 C5 177.63(19) ?
C6 C5 C11 C10 3.1(3) ?
C4 C5 C11 C10 -174.16(17) ?
C8 C9 O2 C18 175.2(2) ?
C10 C9 O2 C18 -5.0(2) yes
C9 O2 C18 O3 7.7(2) ?
C11 C10 O3 C18 -175.8(2) ?
C9 C10 O3 C18 4.4(2) yes
O2 C18 O3 C10 -7.4(2) ?
N3 C4 C12 C13 135.1(2) ?
C5 C4 C12 C13 -49.3(3) ?
N3 C4 C12 C17 -46.4(3) ?
C5 C4 C12 C17 129.1(2) ?
C17 C12 C13 C14 -0.7(3) ?
C4 C12 C13 C14 177.8(2) ?
C12 C13 C14 C15 -0.5(4) ?
C13 C14 C15 C16 0.6(4) ?
C14 C15 C16 C17 0.6(4) ?
C15 C16 C17 C12 -1.9(4) ?
C13 C12 C17 C16 1.9(4) ?
C4 C12 C17 C16 -176.5(2) ?

loop_
_cod_related_entry_id
_cod_related_entry_database
_cod_related_entry_code
1 ChemSpider 8396821
